data_7707472
loop_
_publ_author_name
'Pan, Yanlin'
'Cui, Jie'
'Wei, Yongliang'
'Xu, Zhaochao'
'Wang, Tongdao'

_publ_section_title
;
 B-H and O-H bonds activation <i>via</i> a single electron transfer of
 frustrated radical pairs.
;
_journal_issue 25
_journal_name_full 'Dalton transactions (Cambridge, England : 2003)'
_journal_page_first 8947
_journal_page_last 8954
_journal_paper_doi 10.1039/d1dt01169c
_journal_volume 50
_journal_year 2021
_chemical_formula_moiety 'C36 H3 B2 F30 O2, C9 H18 N O'
_chemical_formula_sum 'C45 H21 B2 F30 N O3'
_chemical_formula_weight 1215.25
_space_group_crystal_system triclinic
_space_group_IT_number 2
_space_group_name_Hall '-P 1'
_space_group_name_H-M_alt 'P -1'
_atom_sites_solution_hydrogens mixed
_atom_sites_solution_primary dual
_audit_creation_date 2021-02-22
_audit_creation_method
;
Olex2 1.2
(compiled 2018.05.29 svn.r3508 for OlexSys, GUI svn.r5506)
;
_audit_update_record
;
2021-05-21 deposited with the CCDC.	2021-05-21 downloaded from the CCDC.
;
_cell_angle_alpha 67.740(3)
_cell_angle_beta 69.334(3)
_cell_angle_gamma 79.055(3)
_cell_formula_units_Z 2
_cell_length_a 12.5804(11)
_cell_length_b 13.3091(12)
_cell_length_c 16.1032(16)
_cell_measurement_reflns_used 9958
_cell_measurement_temperature 200
_cell_measurement_theta_max 27.203
_cell_measurement_theta_min 2.320
_cell_volume 2329.8(4)
_computing_cell_refinement 'SAINT V8.40A (Bruker, 2016)'
_computing_data_collection 'Bruker APEX3'
_computing_data_reduction 'SAINT V8.40A (Bruker, 2016)'
_computing_molecular_graphics 'Olex2 (Dolomanov et al., 2009)'
_computing_publication_material 'Olex2 (Dolomanov et al., 2009)'
_computing_structure_refinement 'ShelXL (Sheldrick, 2015)'
_computing_structure_solution 'ShelXT (Sheldrick, 2015)'
_diffrn_ambient_temperature 200.0
_diffrn_detector 'Bruker APEX2 area detector'
_diffrn_detector_area_resol_mean 7.9
_diffrn_detector_type 'CCD area detector'
_diffrn_measured_fraction_theta_full 0.999
_diffrn_measured_fraction_theta_max 0.998
_diffrn_measurement_device 'three-circle diffractometer'
_diffrn_measurement_device_type 'CCD Area Detector'
_diffrn_measurement_method '\w and \f scans'
_diffrn_radiation_monochromator 'mirror optics'
_diffrn_radiation_probe x-ray
_diffrn_radiation_type MoK\a
_diffrn_radiation_wavelength 0.71073
_diffrn_reflns_av_R_equivalents 0.0405
_diffrn_reflns_av_unetI/netI 0.0326
_diffrn_reflns_Laue_measured_fraction_full 0.999
_diffrn_reflns_Laue_measured_fraction_max 0.998
_diffrn_reflns_limit_h_max 16
_diffrn_reflns_limit_h_min -16
_diffrn_reflns_limit_k_max 17
_diffrn_reflns_limit_k_min -17
_diffrn_reflns_limit_l_max 20
_diffrn_reflns_limit_l_min -20
_diffrn_reflns_number 54129
_diffrn_reflns_point_group_measured_fraction_full 0.999
_diffrn_reflns_point_group_measured_fraction_max 0.998
_diffrn_reflns_theta_full 25.242
_diffrn_reflns_theta_max 27.542
_diffrn_reflns_theta_min 2.319
_diffrn_source 'microfocus sealed X-ray tube'
_diffrn_source_type 'Incoatec I\ms'
_exptl_absorpt_coefficient_mu 0.189
_exptl_absorpt_correction_T_max 0.7456
_exptl_absorpt_correction_T_min 0.6905
_exptl_absorpt_correction_type multi-scan
_exptl_absorpt_process_details
'SADABS-2016/2 (Bruker,2016/2) was used for absorption correction. wR2(int) was 0.0976 before and 0.0508 after correction. The Ratio of minimum to maximum transmission is 0.9261. The \l/2 correction factor is Not present.'
_exptl_crystal_colour 'clear light yellow'
_exptl_crystal_colour_lustre clear
_exptl_crystal_colour_modifier light
_exptl_crystal_colour_primary yellow
_exptl_crystal_density_diffrn 1.732
_exptl_crystal_description cube
_exptl_crystal_F_000 1204
_exptl_crystal_size_max 0.3
_exptl_crystal_size_mid 0.2
_exptl_crystal_size_min 0.2
_refine_diff_density_max 0.280
_refine_diff_density_min -0.253
_refine_diff_density_rms 0.046
_refine_ls_extinction_method none
_refine_ls_goodness_of_fit_ref 1.041
_refine_ls_hydrogen_treatment mixed
_refine_ls_matrix_type full
_refine_ls_number_parameters 746
_refine_ls_number_reflns 10732
_refine_ls_number_restraints 0
_refine_ls_restrained_S_all 1.041
_refine_ls_R_factor_all 0.0546
_refine_ls_R_factor_gt 0.0371
_refine_ls_shift/su_max 0.001
_refine_ls_shift/su_mean 0.000
_refine_ls_structure_factor_coef Fsqd
_refine_ls_weighting_details 'w=1/[\s^2^(Fo^2^)+(0.0386P)^2^+0.7476P] where P=(Fo^2^+2Fc^2^)/3'
_refine_ls_weighting_scheme calc
_refine_ls_wR_factor_gt 0.0851
_refine_ls_wR_factor_ref 0.0921
_reflns_Friedel_coverage 0.000
_reflns_number_gt 8164
_reflns_number_total 10732
_reflns_threshold_expression 'I > 2\s(I)'
_cod_data_source_file d1dt01169c2.cif
_cod_data_source_block mo_19dec09pyl3_0m
_cod_depositor_comments 'Adding full bibliography for 7707468--7707473.cif.'
_cod_database_code 7707472
_shelx_shelxl_version_number 2018/3
_shelx_space_group_comment
;
The symmetry employed for this shelxl refinement is uniquely defined
by the following loop, which should always be used as a source of
symmetry information in preference to the above space-group names.
They are only intended as comments.
;
_shelx_estimated_absorpt_t_max 0.963
_shelx_estimated_absorpt_t_min 0.945
_olex2_refinement_description
;
1. Fixed Uiso
 At 1.2 times of:
  All C(H,H) groups
 At 1.5 times of:
  All C(H,H,H) groups
2.a Secondary CH2 refined with riding coordinates:
 C13(H01A,H01B), C12(H01C,H01D), C14(H01E,H01F)
2.b Idealised Me refined as rotating group:
 C18(H01G,H01H,H01I), C17(H02A,H02B,H02C), C16(H02D,H02E,H02F), C19(H02G,H02H,
 H02I)
;
_olex2_submission_special_instructions 'No special instructions were received'

loop_
_space_group_symop_operation_xyz
'x, y, z'
'-x, -y, -z'

loop_
_atom_site_label
_atom_site_type_symbol
_atom_site_fract_x
_atom_site_fract_y
_atom_site_fract_z
_atom_site_U_iso_or_equiv
_atom_site_adp_type
_atom_site_occupancy
_atom_site_site_symmetry_order
_atom_site_calc_flag
_atom_site_refinement_flags_posn
_atom_site_refinement_flags_adp
_atom_site_refinement_flags_occupancy
_atom_site_disorder_assembly
_atom_site_disorder_group
F56 F 0.09557(8) 0.56105(8) 0.47715(6) 0.0295(2) Uani 1 1 d . . . . .
F76 F 0.33917(8) 0.30375(7) 0.39615(7) 0.0304(2) Uani 1 1 d . . . . .
F72 F 0.31200(8) 0.64584(8) 0.43136(7) 0.0330(2) Uani 1 1 d . . . . .
F52 F 0.23212(8) 0.69559(8) 0.14326(7) 0.0325(2) Uani 1 1 d . . . . .
F66 F 0.51924(8) 0.45731(7) 0.22965(8) 0.0343(2) Uani 1 1 d . . . . .
F26 F -0.10060(8) 0.47444(8) 0.34413(7) 0.0324(2) Uani 1 1 d . . . . .
F55 F -0.09691(8) 0.68252(8) 0.47124(7) 0.0333(2) Uani 1 1 d . . . . .
F62 F 0.32090(8) 0.79464(7) 0.24154(8) 0.0353(2) Uani 1 1 d . . . . .
F54 F -0.12713(8) 0.81514(8) 0.30556(8) 0.0380(3) Uani 1 1 d . . . . .
F46 F -0.18468(8) 0.31117(9) 0.31972(8) 0.0365(2) Uani 1 1 d . . . . .
F53 F 0.03976(8) 0.81898(8) 0.14045(7) 0.0376(3) Uani 1 1 d . . . . .
F42 F 0.10849(9) 0.14772(8) 0.45844(8) 0.0379(2) Uani 1 1 d . . . . .
F34 F 0.34042(9) 0.02625(9) 0.08280(8) 0.0379(3) Uani 1 1 d . . . . .
F22 F 0.15588(9) 0.39401(8) 0.07680(7) 0.0409(3) Uani 1 1 d . . . . .
F23 F 0.09762(9) 0.58453(9) -0.03288(7) 0.0389(3) Uani 1 1 d . . . . .
F65 F 0.71176(8) 0.55891(9) 0.12994(8) 0.0416(3) Uani 1 1 d . . . . .
F64 F 0.71018(8) 0.77874(9) 0.08223(8) 0.0425(3) Uani 1 1 d . . . . .
F63 F 0.51349(9) 0.89218(8) 0.14204(9) 0.0448(3) Uani 1 1 d . . . . .
F36 F -0.00994(8) 0.18807(9) 0.21451(8) 0.0397(3) Uani 1 1 d . . . . .
F33 F 0.44509(8) 0.12281(10) 0.15281(9) 0.0450(3) Uani 1 1 d . . . . .
F25 F -0.16366(9) 0.66257(9) 0.23033(8) 0.0423(3) Uani 1 1 d . . . . .
F32 F 0.32633(8) 0.24850(9) 0.25181(8) 0.0420(3) Uani 1 1 d . . . . .
F75 F 0.39360(10) 0.20905(8) 0.55297(8) 0.0431(3) Uani 1 1 d . . . . .
O2 O 0.28883(10) 0.47484(9) 0.25455(8) 0.0226(2) Uani 1 1 d . . . . .
O1 O 0.13595(9) 0.35382(10) 0.33285(9) 0.0233(2) Uani 1 1 d . . . . .
F24 F -0.06007(9) 0.72312(9) 0.03963(8) 0.0422(3) Uani 1 1 d . . . . .
F35 F 0.11153(9) 0.05644(10) 0.11880(9) 0.0448(3) Uani 1 1 d . . . . .
F73 F 0.36626(9) 0.54705(10) 0.59121(8) 0.0424(3) Uani 1 1 d . . . . .
F74 F 0.40957(10) 0.32723(10) 0.65328(8) 0.0465(3) Uani 1 1 d . . . . .
F45 F -0.33586(9) 0.20029(10) 0.47754(9) 0.0521(3) Uani 1 1 d . . . . .
F43 F -0.04450(13) 0.03952(10) 0.61576(9) 0.0608(4) Uani 1 1 d . . . . .
O3 O 0.63134(12) 0.95541(10) 0.23458(9) 0.0392(3) Uani 1 1 d . . . . .
F44 F -0.26959(12) 0.06333(11) 0.62732(9) 0.0678(4) Uani 1 1 d . . . . .
N1 N 0.66226(11) 1.04187(10) 0.21797(9) 0.0230(3) Uani 1 1 d . . . . .
C51 C 0.17589(12) 0.62248(12) 0.31045(11) 0.0207(3) Uani 1 1 d . . . . .
C31 C 0.15045(13) 0.22544(13) 0.23875(11) 0.0218(3) Uani 1 1 d . . . . .
C52 C 0.15316(13) 0.68981(13) 0.22761(11) 0.0236(3) Uani 1 1 d . . . . .
C56 C 0.08767(13) 0.62327(12) 0.39123(11) 0.0223(3) Uani 1 1 d . . . . .
C71 C 0.32135(12) 0.48117(12) 0.40530(11) 0.0208(3) Uani 1 1 d . . . . .
C72 C 0.33134(13) 0.53660(13) 0.45956(12) 0.0245(3) Uani 1 1 d . . . . .
C66 C 0.51320(13) 0.56728(13) 0.20804(12) 0.0253(3) Uani 1 1 d . . . . .
C21 C 0.02915(12) 0.42093(13) 0.21799(11) 0.0224(3) Uani 1 1 d . . . . .
C61 C 0.40930(12) 0.62047(12) 0.23862(11) 0.0221(3) Uani 1 1 d . . . . .
C62 C 0.41472(13) 0.73164(13) 0.21425(12) 0.0255(3) Uani 1 1 d . . . . .
C55 C -0.01343(13) 0.68621(13) 0.39039(11) 0.0241(3) Uani 1 1 d . . . . .
C36 C 0.10321(13) 0.17182(14) 0.20275(12) 0.0260(3) Uani 1 1 d . . . . .
C11 C 0.74378(13) 1.09597(13) 0.11886(11) 0.0228(3) Uani 1 1 d . . . . .
C76 C 0.34445(13) 0.37003(12) 0.44101(11) 0.0228(3) Uani 1 1 d . . . . .
C15 C 0.62344(13) 1.08830(13) 0.29868(11) 0.0243(3) Uani 1 1 d . . . . .
C41 C -0.03050(14) 0.24051(13) 0.38230(12) 0.0255(3) Uani 1 1 d . . . . .
C54 C -0.02955(13) 0.75307(13) 0.30673(12) 0.0268(4) Uani 1 1 d . . . . .
C32 C 0.26687(13) 0.20306(14) 0.22054(12) 0.0258(3) Uani 1 1 d . . . . .
C34 C 0.27969(14) 0.08819(13) 0.13412(12) 0.0268(4) Uani 1 1 d . . . . .
C35 C 0.16352(14) 0.10479(14) 0.15210(12) 0.0277(4) Uani 1 1 d . . . . .
C75 C 0.37316(14) 0.31808(13) 0.52290(12) 0.0281(4) Uani 1 1 d . . . . .
C26 C -0.05111(13) 0.49634(14) 0.25054(11) 0.0256(3) Uani 1 1 d . . . . .
C63 C 0.51362(14) 0.78468(13) 0.16246(13) 0.0295(4) Uani 1 1 d . . . . .
C33 C 0.33109(13) 0.13791(14) 0.16917(12) 0.0283(4) Uani 1 1 d . . . . .
C74 C 0.38077(14) 0.37701(15) 0.57383(12) 0.0309(4) Uani 1 1 d . . . . .
C23 C 0.04761(14) 0.55585(14) 0.06110(12) 0.0281(4) Uani 1 1 d . . . . .
C22 C 0.07620(13) 0.45647(14) 0.12067(12) 0.0262(3) Uani 1 1 d . . . . .
C13 C 0.71527(14) 1.26015(13) 0.17205(12) 0.0279(4) Uani 1 1 d . . . . .
H01A H 0.786620 1.238553 0.189108 0.033 Uiso 1 1 calc R . . . .
H01B H 0.705041 1.340567 0.149896 0.033 Uiso 1 1 calc R . . . .
C12 C 0.72281(14) 1.21891(13) 0.09419(12) 0.0266(3) Uani 1 1 d . . . . .
H01C H 0.785163 1.254168 0.037401 0.032 Uiso 1 1 calc R . . . .
H01D H 0.650947 1.241491 0.077951 0.032 Uiso 1 1 calc R . . . .
C53 C 0.05476(14) 0.75507(13) 0.22401(12) 0.0271(4) Uani 1 1 d . . . . .
C64 C 0.61407(13) 0.72718(14) 0.13283(12) 0.0298(4) Uani 1 1 d . . . . .
C14 C 0.61549(14) 1.21256(13) 0.25747(12) 0.0276(4) Uani 1 1 d . . . . .
H01E H 0.544727 1.236804 0.239648 0.033 Uiso 1 1 calc R . . . .
H01F H 0.609683 1.241978 0.307024 0.033 Uiso 1 1 calc R . . . .
C42 C -0.00249(15) 0.16637(14) 0.46049(13) 0.0314(4) Uani 1 1 d . . . . .
C65 C 0.61459(13) 0.61673(14) 0.15657(12) 0.0288(4) Uani 1 1 d . . . . .
C18 C 0.71965(15) 1.05623(14) 0.05110(12) 0.0306(4) Uani 1 1 d . . . . .
H01G H 0.738123 0.977605 0.067446 0.046 Uiso 1 1 calc GR . . . .
H01H H 0.766307 1.093494 -0.013452 0.046 Uiso 1 1 calc GR . . . .
H01I H 0.638908 1.071872 0.055477 0.046 Uiso 1 1 calc GR . . . .
C73 C 0.35944(13) 0.48793(15) 0.54183(12) 0.0289(4) Uani 1 1 d . . . . .
C24 C -0.03307(14) 0.62600(14) 0.09737(13) 0.0295(4) Uani 1 1 d . . . . .
C46 C -0.14542(14) 0.24692(14) 0.39167(13) 0.0309(4) Uani 1 1 d . . . . .
C25 C -0.08376(13) 0.59533(14) 0.19340(13) 0.0293(4) Uani 1 1 d . . . . .
C17 C 0.71429(15) 1.04271(14) 0.34969(13) 0.0313(4) Uani 1 1 d . . . . .
H02A H 0.729490 0.964569 0.360256 0.047 Uiso 1 1 calc GR . . . .
H02B H 0.686613 1.054571 0.410495 0.047 Uiso 1 1 calc GR . . . .
H02C H 0.784580 1.079961 0.310799 0.047 Uiso 1 1 calc GR . . . .
C16 C 0.50821(15) 1.04519(14) 0.36318(13) 0.0337(4) Uani 1 1 d . . . . .
H02D H 0.455881 1.062208 0.326070 0.051 Uiso 1 1 calc GR . . . .
H02E H 0.477448 1.079401 0.411838 0.051 Uiso 1 1 calc GR . . . .
H02F H 0.517030 0.966172 0.393208 0.051 Uiso 1 1 calc GR . . . .
C19 C 0.86387(14) 1.05556(15) 0.12593(13) 0.0324(4) Uani 1 1 d . . . . .
H02G H 0.879163 1.084193 0.168135 0.049 Uiso 1 1 calc GR . . . .
H02H H 0.919775 1.080802 0.063140 0.049 Uiso 1 1 calc GR . . . .
H02I H 0.869417 0.975860 0.151048 0.049 Uiso 1 1 calc GR . . . .
C45 C -0.22543(15) 0.18898(16) 0.47263(15) 0.0391(5) Uani 1 1 d . . . . .
C43 C -0.07967(19) 0.10765(15) 0.54274(14) 0.0421(5) Uani 1 1 d . . . . .
C44 C -0.19244(18) 0.11974(16) 0.54850(15) 0.0453(5) Uani 1 1 d . . . . .
B1 B 0.07082(14) 0.31001(15) 0.29162(13) 0.0222(4) Uani 1 1 d . . . . .
B2 B 0.29674(14) 0.54935(14) 0.30394(13) 0.0201(3) Uani 1 1 d . . . . .
H2 H 0.3478(18) 0.4399(16) 0.2371(14) 0.035(6) Uiso 1 1 d . . . . .
H3 H 0.147(2) 0.3101(19) 0.3806(17) 0.055(7) Uiso 1 1 d . . . . .
H1 H 0.203(3) 0.421(2) 0.292(2) 0.096(9) Uiso 1 1 d . . . . .

loop_
_atom_site_aniso_label
_atom_site_aniso_U_11
_atom_site_aniso_U_22
_atom_site_aniso_U_33
_atom_site_aniso_U_23
_atom_site_aniso_U_13
_atom_site_aniso_U_12
F56 0.0235(5) 0.0376(5) 0.0206(5) -0.0034(4) -0.0064(4) -0.0010(4)
F76 0.0388(5) 0.0191(5) 0.0398(6) -0.0110(4) -0.0200(5) 0.0006(4)
F72 0.0373(5) 0.0237(5) 0.0448(6) -0.0176(5) -0.0162(5) 0.0021(4)
F52 0.0222(5) 0.0405(6) 0.0210(5) -0.0020(4) -0.0019(4) 0.0020(4)
F66 0.0222(5) 0.0209(5) 0.0556(7) -0.0155(5) -0.0056(5) 0.0011(4)
F26 0.0325(5) 0.0372(6) 0.0250(5) -0.0157(4) -0.0036(4) 0.0037(4)
F55 0.0229(5) 0.0453(6) 0.0280(5) -0.0166(5) -0.0017(4) 0.0034(4)
F62 0.0225(5) 0.0194(5) 0.0584(7) -0.0113(5) -0.0093(5) 0.0015(4)
F54 0.0261(5) 0.0375(6) 0.0428(6) -0.0117(5) -0.0122(5) 0.0138(4)
F46 0.0215(5) 0.0519(7) 0.0430(6) -0.0262(5) -0.0048(4) -0.0069(4)
F53 0.0308(5) 0.0380(6) 0.0281(5) 0.0036(4) -0.0108(4) 0.0057(4)
F42 0.0444(6) 0.0259(5) 0.0399(6) -0.0054(5) -0.0148(5) -0.0032(5)
F34 0.0344(5) 0.0468(6) 0.0462(6) -0.0332(5) -0.0197(5) 0.0171(5)
F22 0.0440(6) 0.0348(6) 0.0285(6) -0.0123(5) 0.0062(5) 0.0017(5)
F23 0.0420(6) 0.0419(6) 0.0231(5) -0.0049(5) -0.0011(5) -0.0110(5)
F65 0.0174(5) 0.0429(6) 0.0570(7) -0.0210(6) 0.0002(5) 0.0009(4)
F64 0.0208(5) 0.0394(6) 0.0521(7) 0.0019(5) -0.0062(5) -0.0142(4)
F63 0.0316(5) 0.0189(5) 0.0758(8) -0.0006(5) -0.0208(6) -0.0077(4)
F36 0.0178(5) 0.0593(7) 0.0598(7) -0.0435(6) -0.0086(5) -0.0002(4)
F33 0.0217(5) 0.0646(8) 0.0680(8) -0.0456(7) -0.0206(5) 0.0155(5)
F25 0.0342(6) 0.0420(6) 0.0441(7) -0.0175(5) -0.0099(5) 0.0146(5)
F32 0.0246(5) 0.0597(7) 0.0665(8) -0.0462(6) -0.0212(5) 0.0073(5)
F75 0.0521(7) 0.0248(5) 0.0485(7) 0.0001(5) -0.0282(6) 0.0047(5)
O2 0.0192(5) 0.0226(6) 0.0252(6) -0.0084(5) -0.0047(5) -0.0031(5)
O1 0.0247(6) 0.0245(6) 0.0228(6) -0.0084(5) -0.0066(5) -0.0069(5)
F24 0.0365(6) 0.0388(6) 0.0418(6) -0.0016(5) -0.0174(5) 0.0040(5)
F35 0.0316(5) 0.0607(7) 0.0681(8) -0.0499(7) -0.0183(5) 0.0030(5)
F73 0.0405(6) 0.0582(7) 0.0458(7) -0.0348(6) -0.0186(5) 0.0039(5)
F74 0.0460(6) 0.0619(8) 0.0321(6) -0.0094(5) -0.0244(5) 0.0054(6)
F45 0.0277(5) 0.0646(8) 0.0683(8) -0.0447(7) 0.0150(5) -0.0237(5)
F43 0.0907(10) 0.0348(7) 0.0375(7) 0.0037(5) -0.0082(7) -0.0159(6)
O3 0.0600(9) 0.0267(7) 0.0309(7) -0.0062(5) -0.0087(6) -0.0204(6)
F44 0.0746(9) 0.0558(8) 0.0497(8) -0.0178(6) 0.0267(7) -0.0414(7)
N1 0.0236(6) 0.0209(7) 0.0251(7) -0.0056(5) -0.0099(6) -0.0025(5)
C51 0.0165(7) 0.0187(7) 0.0238(8) -0.0041(6) -0.0050(6) -0.0030(6)
C31 0.0207(7) 0.0238(8) 0.0214(8) -0.0082(6) -0.0056(6) -0.0032(6)
C52 0.0174(7) 0.0247(8) 0.0224(8) -0.0050(6) -0.0015(6) -0.0030(6)
C56 0.0221(7) 0.0213(8) 0.0226(8) -0.0042(6) -0.0089(6) -0.0025(6)
C71 0.0148(7) 0.0209(8) 0.0255(8) -0.0073(6) -0.0053(6) -0.0013(6)
C72 0.0179(7) 0.0233(8) 0.0331(9) -0.0121(7) -0.0072(7) 0.0014(6)
C66 0.0210(7) 0.0201(8) 0.0327(9) -0.0083(7) -0.0066(7) -0.0012(6)
C21 0.0170(7) 0.0273(8) 0.0261(8) -0.0119(7) -0.0052(6) -0.0054(6)
C61 0.0184(7) 0.0196(7) 0.0257(8) -0.0057(6) -0.0060(6) -0.0016(6)
C62 0.0178(7) 0.0204(8) 0.0349(9) -0.0058(7) -0.0086(7) -0.0002(6)
C55 0.0182(7) 0.0283(8) 0.0242(8) -0.0116(7) -0.0012(6) -0.0025(6)
C36 0.0186(7) 0.0317(9) 0.0304(9) -0.0151(7) -0.0052(7) -0.0029(6)
C11 0.0206(7) 0.0229(8) 0.0222(8) -0.0065(6) -0.0039(6) -0.0034(6)
C76 0.0204(7) 0.0213(8) 0.0279(8) -0.0085(7) -0.0086(7) -0.0019(6)
C15 0.0259(8) 0.0237(8) 0.0229(8) -0.0099(7) -0.0058(7) 0.0002(6)
C41 0.0268(8) 0.0236(8) 0.0280(9) -0.0150(7) -0.0009(7) -0.0074(6)
C54 0.0182(7) 0.0240(8) 0.0350(9) -0.0098(7) -0.0085(7) 0.0059(6)
C32 0.0221(8) 0.0324(9) 0.0312(9) -0.0166(7) -0.0125(7) 0.0003(7)
C34 0.0286(8) 0.0284(9) 0.0275(9) -0.0166(7) -0.0105(7) 0.0077(7)
C35 0.0281(8) 0.0316(9) 0.0320(9) -0.0179(7) -0.0118(7) -0.0016(7)
C75 0.0241(8) 0.0225(8) 0.0322(9) -0.0018(7) -0.0115(7) 0.0009(6)
C26 0.0199(7) 0.0343(9) 0.0237(8) -0.0123(7) -0.0045(6) -0.0034(7)
C63 0.0260(8) 0.0188(8) 0.0401(10) -0.0004(7) -0.0146(8) -0.0049(6)
C33 0.0190(7) 0.0351(9) 0.0358(10) -0.0174(8) -0.0125(7) 0.0062(7)
C74 0.0226(8) 0.0440(10) 0.0249(9) -0.0089(8) -0.0111(7) 0.0018(7)
C23 0.0242(8) 0.0363(9) 0.0223(8) -0.0074(7) -0.0039(7) -0.0102(7)
C22 0.0206(7) 0.0294(9) 0.0287(9) -0.0142(7) -0.0019(7) -0.0040(6)
C13 0.0284(8) 0.0199(8) 0.0336(9) -0.0092(7) -0.0062(7) -0.0038(6)
C12 0.0268(8) 0.0212(8) 0.0271(9) -0.0042(7) -0.0062(7) -0.0039(6)
C53 0.0261(8) 0.0238(8) 0.0244(8) 0.0007(7) -0.0100(7) -0.0002(7)
C64 0.0190(7) 0.0315(9) 0.0322(9) -0.0001(7) -0.0078(7) -0.0096(7)
C14 0.0289(8) 0.0211(8) 0.0301(9) -0.0094(7) -0.0065(7) 0.0007(7)
C42 0.0354(9) 0.0247(8) 0.0332(10) -0.0137(7) -0.0024(8) -0.0078(7)
C65 0.0154(7) 0.0332(9) 0.0348(10) -0.0120(8) -0.0048(7) 0.0003(7)
C18 0.0342(9) 0.0333(9) 0.0249(9) -0.0115(7) -0.0047(7) -0.0090(7)
C73 0.0210(8) 0.0405(10) 0.0309(9) -0.0191(8) -0.0080(7) -0.0002(7)
C24 0.0232(8) 0.0305(9) 0.0334(9) -0.0053(7) -0.0126(7) -0.0030(7)
C46 0.0292(9) 0.0336(9) 0.0342(10) -0.0220(8) 0.0010(7) -0.0104(7)
C25 0.0198(7) 0.0345(9) 0.0338(10) -0.0148(8) -0.0075(7) 0.0030(7)
C17 0.0385(10) 0.0300(9) 0.0309(9) -0.0123(7) -0.0175(8) 0.0025(7)
C16 0.0302(9) 0.0309(9) 0.0286(9) -0.0033(8) -0.0022(7) -0.0040(7)
C19 0.0224(8) 0.0347(10) 0.0392(10) -0.0154(8) -0.0077(7) 0.0030(7)
C45 0.0299(9) 0.0419(11) 0.0476(12) -0.0316(10) 0.0111(8) -0.0176(8)
C43 0.0623(13) 0.0240(9) 0.0324(10) -0.0084(8) -0.0011(9) -0.0139(9)
C44 0.0521(12) 0.0349(10) 0.0388(11) -0.0185(9) 0.0164(10) -0.0264(9)
B1 0.0187(8) 0.0267(9) 0.0231(9) -0.0121(7) -0.0029(7) -0.0053(7)
B2 0.0155(7) 0.0178(8) 0.0253(9) -0.0061(7) -0.0047(7) -0.0027(6)

loop_
_atom_type_symbol
_atom_type_description
_atom_type_scat_dispersion_real
_atom_type_scat_dispersion_imag
_atom_type_scat_source
C C 0.0033 0.0016 'International Tables Vol C Tables 4.2.6.8 and 6.1.1.4'
H H 0.0000 0.0000 'International Tables Vol C Tables 4.2.6.8 and 6.1.1.4'
B B 0.0013 0.0007 'International Tables Vol C Tables 4.2.6.8 and 6.1.1.4'
F F 0.0171 0.0103 'International Tables Vol C Tables 4.2.6.8 and 6.1.1.4'
N N 0.0061 0.0033 'International Tables Vol C Tables 4.2.6.8 and 6.1.1.4'
O O 0.0106 0.0060 'International Tables Vol C Tables 4.2.6.8 and 6.1.1.4'

loop_
_geom_angle_atom_site_label_1
_geom_angle_atom_site_label_2
_geom_angle_atom_site_label_3
_geom_angle
_geom_angle_site_symmetry_1
_geom_angle_site_symmetry_3
_geom_angle_publ_flag
B2 O2 H2 115.1(14) . . ?
B2 O2 H1 116.0(13) . . ?
H2 O2 H1 113.6(19) . . ?
B1 O1 H3 113.1(17) . . ?
B1 O1 H1 127.5(14) . . ?
H3 O1 H1 114(2) . . ?
O3 N1 C11 117.59(13) . . ?
O3 N1 C15 117.47(13) . . ?
C15 N1 C11 124.84(12) . . ?
C52 C51 B2 119.09(13) . . ?
C56 C51 C52 113.65(13) . . ?
C56 C51 B2 127.22(14) . . ?
C36 C31 C32 112.91(14) . . ?
C36 C31 B1 120.24(13) . . ?
C32 C31 B1 126.78(14) . . ?
F52 C52 C51 119.66(13) . . ?
F52 C52 C53 115.87(14) . . ?
C53 C52 C51 124.45(15) . . ?
F56 C56 C51 120.98(13) . . ?
F56 C56 C55 115.48(14) . . ?
C51 C56 C55 123.54(14) . . ?
C72 C71 B2 119.97(13) . . ?
C76 C71 C72 113.35(14) . . ?
C76 C71 B2 126.41(14) . . ?
F72 C72 C71 118.90(14) . . ?
F72 C72 C73 116.58(15) . . ?
C73 C72 C71 124.52(15) . . ?
F66 C66 C61 119.13(14) . . ?
F66 C66 C65 115.79(14) . . ?
C65 C66 C61 125.08(15) . . ?
C26 C21 B1 120.99(14) . . ?
C22 C21 C26 113.06(15) . . ?
C22 C21 B1 125.54(14) . . ?
C66 C61 C62 113.68(14) . . ?
C66 C61 B2 119.41(13) . . ?
C62 C61 B2 126.77(14) . . ?
F62 C62 C61 120.87(13) . . ?
F62 C62 C63 115.81(14) . . ?
C63 C62 C61 123.32(15) . . ?
F55 C55 C56 120.89(14) . . ?
F55 C55 C54 119.02(14) . . ?
C54 C55 C56 120.09(15) . . ?
F36 C36 C31 118.82(14) . . ?
F36 C36 C35 116.29(14) . . ?
C35 C36 C31 124.85(14) . . ?
C12 C11 N1 108.16(12) . . ?
C12 C11 C19 112.61(13) . . ?
C18 C11 N1 107.54(12) . . ?
C18 C11 C12 112.20(14) . . ?
C18 C11 C19 110.51(14) . . ?
C19 C11 N1 105.44(13) . . ?
F76 C76 C71 120.92(14) . . ?
F76 C76 C75 115.08(14) . . ?
C75 C76 C71 123.99(15) . . ?
N1 C15 C17 104.74(12) . . ?
C14 C15 N1 109.17(13) . . ?
C14 C15 C17 113.06(14) . . ?
C16 C15 N1 107.54(13) . . ?
C16 C15 C14 111.17(13) . . ?
C16 C15 C17 110.81(14) . . ?
C42 C41 C46 113.45(16) . . ?
C42 C41 B1 118.94(14) . . ?
C46 C41 B1 127.61(16) . . ?
F54 C54 C55 120.33(15) . . ?
F54 C54 C53 120.65(15) . . ?
C55 C54 C53 119.02(14) . . ?
F32 C32 C31 120.40(14) . . ?
F32 C32 C33 115.21(13) . . ?
C33 C32 C31 124.37(15) . . ?
F34 C34 C35 120.53(14) . . ?
F34 C34 C33 121.08(14) . . ?
C33 C34 C35 118.39(15) . . ?
F35 C35 C36 121.27(14) . . ?
F35 C35 C34 119.31(14) . . ?
C36 C35 C34 119.41(15) . . ?
F75 C75 C76 120.07(16) . . ?
F75 C75 C74 119.95(15) . . ?
C74 C75 C76 119.98(15) . . ?
F26 C26 C21 119.54(14) . . ?
F26 C26 C25 115.90(14) . . ?
C25 C26 C21 124.55(15) . . ?
F63 C63 C62 120.45(15) . . ?
F63 C63 C64 119.41(14) . . ?
C64 C63 C62 120.13(15) . . ?
F33 C33 C32 120.30(14) . . ?
F33 C33 C34 119.67(14) . . ?
C34 C33 C32 120.03(14) . . ?
F74 C74 C75 120.42(16) . . ?
F74 C74 C73 120.70(16) . . ?
C75 C74 C73 118.88(15) . . ?
F23 C23 C22 120.57(15) . . ?
F23 C23 C24 119.44(15) . . ?
C24 C23 C22 119.98(16) . . ?
F22 C22 C21 121.18(15) . . ?
F22 C22 C23 114.62(15) . . ?
C23 C22 C21 124.20(15) . . ?
H01A C13 H01B 108.3 . . ?
C12 C13 H01A 109.8 . . ?
C12 C13 H01B 109.8 . . ?
C14 C13 H01A 109.8 . . ?
C14 C13 H01B 109.8 . . ?
C14 C13 C12 109.34(13) . . ?
C11 C12 H01C 108.6 . . ?
C11 C12 H01D 108.6 . . ?
C13 C12 C11 114.52(14) . . ?
C13 C12 H01C 108.6 . . ?
C13 C12 H01D 108.6 . . ?
H01C C12 H01D 107.6 . . ?
F53 C53 C52 120.76(15) . . ?
F53 C53 C54 120.02(14) . . ?
C54 C53 C52 119.21(15) . . ?
F64 C64 C63 120.16(15) . . ?
F64 C64 C65 120.61(15) . . ?
C65 C64 C63 119.23(15) . . ?
C15 C14 H01E 108.7 . . ?
C15 C14 H01F 108.7 . . ?
C13 C14 C15 114.24(13) . . ?
C13 C14 H01E 108.7 . . ?
C13 C14 H01F 108.7 . . ?
H01E C14 H01F 107.6 . . ?
F42 C42 C41 119.42(15) . . ?
F42 C42 C43 115.79(17) . . ?
C43 C42 C41 124.79(18) . . ?
F65 C65 C66 121.23(15) . . ?
F65 C65 C64 120.23(14) . . ?
C64 C65 C66 118.53(15) . . ?
C11 C18 H01G 109.5 . . ?
C11 C18 H01H 109.5 . . ?
C11 C18 H01I 109.5 . . ?
H01G C18 H01H 109.5 . . ?
H01G C18 H01I 109.5 . . ?
H01H C18 H01I 109.5 . . ?
F73 C73 C72 121.11(16) . . ?
F73 C73 C74 119.63(15) . . ?
C74 C73 C72 119.26(16) . . ?
F24 C24 C23 120.05(16) . . ?
F24 C24 C25 121.19(16) . . ?
C23 C24 C25 118.76(16) . . ?
F46 C46 C41 120.40(15) . . ?
F46 C46 C45 116.09(16) . . ?
C45 C46 C41 123.51(18) . . ?
F25 C25 C26 120.87(15) . . ?
F25 C25 C24 119.70(15) . . ?
C24 C25 C26 119.43(15) . . ?
C15 C17 H02A 109.5 . . ?
C15 C17 H02B 109.5 . . ?
C15 C17 H02C 109.5 . . ?
H02A C17 H02B 109.5 . . ?
H02A C17 H02C 109.5 . . ?
H02B C17 H02C 109.5 . . ?
C15 C16 H02D 109.5 . . ?
C15 C16 H02E 109.5 . . ?
C15 C16 H02F 109.5 . . ?
H02D C16 H02E 109.5 . . ?
H02D C16 H02F 109.5 . . ?
H02E C16 H02F 109.5 . . ?
C11 C19 H02G 109.5 . . ?
C11 C19 H02H 109.5 . . ?
C11 C19 H02I 109.5 . . ?
H02G C19 H02H 109.5 . . ?
H02G C19 H02I 109.5 . . ?
H02H C19 H02I 109.5 . . ?
F45 C45 C46 120.5(2) . . ?
F45 C45 C44 119.57(17) . . ?
C44 C45 C46 119.96(18) . . ?
F43 C43 C42 120.4(2) . . ?
F43 C43 C44 120.71(18) . . ?
C44 C43 C42 118.9(2) . . ?
F44 C44 C45 120.3(2) . . ?
F44 C44 C43 120.4(2) . . ?
C45 C44 C43 119.32(17) . . ?
O1 B1 C31 112.33(12) . . ?
O1 B1 C21 102.55(12) . . ?
O1 B1 C41 105.87(13) . . ?
C31 B1 C41 107.35(13) . . ?
C21 B1 C31 112.25(13) . . ?
C21 B1 C41 116.35(13) . . ?
O2 B2 C51 102.51(12) . . ?
O2 B2 C71 112.38(12) . . ?
O2 B2 C61 108.09(13) . . ?
C51 B2 C71 115.57(13) . . ?
C51 B2 C61 113.81(12) . . ?
C61 B2 C71 104.49(12) . . ?

loop_
_geom_bond_atom_site_label_1
_geom_bond_atom_site_label_2
_geom_bond_distance
_geom_bond_site_symmetry_2
_geom_bond_publ_flag
F56 C56 1.3446(18) . ?
F76 C76 1.3578(18) . ?
F72 C72 1.3501(18) . ?
F52 C52 1.3547(18) . ?
F66 C66 1.3637(18) . ?
F26 C26 1.3483(18) . ?
F55 C55 1.3440(18) . ?
F62 C62 1.3514(18) . ?
F54 C54 1.3451(17) . ?
F46 C46 1.346(2) . ?
F53 C53 1.3493(18) . ?
F42 C42 1.362(2) . ?
F34 C34 1.3332(18) . ?
F22 C22 1.3503(19) . ?
F23 C23 1.3466(19) . ?
F65 C65 1.3391(18) . ?
F64 C64 1.3390(18) . ?
F63 C63 1.3410(18) . ?
F36 C36 1.3539(17) . ?
F33 C33 1.3530(18) . ?
F25 C25 1.3433(19) . ?
F32 C32 1.3591(18) . ?
F75 C75 1.3491(19) . ?
O2 B2 1.522(2) . ?
O2 H2 0.82(2) . ?
O2 H1 1.25(3) . ?
O1 B1 1.520(2) . ?
O1 H3 0.81(2) . ?
O1 H1 1.18(3) . ?
F24 C24 1.3403(19) . ?
F35 C35 1.3411(18) . ?
F73 C73 1.3441(19) . ?
F74 C74 1.3420(19) . ?
F45 C45 1.346(2) . ?
F43 C43 1.344(2) . ?
O3 N1 1.1876(17) . ?
F44 C44 1.342(2) . ?
N1 C11 1.540(2) . ?
N1 C15 1.535(2) . ?
C51 C52 1.389(2) . ?
C51 C56 1.382(2) . ?
C51 B2 1.635(2) . ?
C31 C36 1.384(2) . ?
C31 C32 1.385(2) . ?
C31 B1 1.641(2) . ?
C52 C53 1.376(2) . ?
C56 C55 1.385(2) . ?
C71 C72 1.387(2) . ?
C71 C76 1.383(2) . ?
C71 B2 1.647(2) . ?
C72 C73 1.376(2) . ?
C66 C61 1.382(2) . ?
C66 C65 1.381(2) . ?
C21 C26 1.393(2) . ?
C21 C22 1.386(2) . ?
C21 B1 1.637(2) . ?
C61 C62 1.388(2) . ?
C61 B2 1.646(2) . ?
C62 C63 1.377(2) . ?
C55 C54 1.365(2) . ?
C36 C35 1.376(2) . ?
C11 C12 1.524(2) . ?
C11 C18 1.515(2) . ?
C11 C19 1.533(2) . ?
C76 C75 1.378(2) . ?
C15 C14 1.529(2) . ?
C15 C17 1.540(2) . ?
C15 C16 1.520(2) . ?
C41 C42 1.387(2) . ?
C41 C46 1.389(2) . ?
C41 B1 1.650(2) . ?
C54 C53 1.374(2) . ?
C32 C33 1.376(2) . ?
C34 C35 1.377(2) . ?
C34 C33 1.370(2) . ?
C75 C74 1.367(3) . ?
C26 C25 1.376(2) . ?
C63 C64 1.376(2) . ?
C74 C73 1.374(3) . ?
C23 C22 1.379(2) . ?
C23 C24 1.370(2) . ?
C13 H01A 0.9900 . ?
C13 H01B 0.9900 . ?
C13 C12 1.517(2) . ?
C13 C14 1.514(2) . ?
C12 H01C 0.9900 . ?
C12 H01D 0.9900 . ?
C64 C65 1.371(2) . ?
C14 H01E 0.9900 . ?
C14 H01F 0.9900 . ?
C42 C43 1.380(3) . ?
C18 H01G 0.9800 . ?
C18 H01H 0.9800 . ?
C18 H01I 0.9800 . ?
C24 C25 1.375(2) . ?
C46 C45 1.384(2) . ?
C17 H02A 0.9800 . ?
C17 H02B 0.9800 . ?
C17 H02C 0.9800 . ?
C16 H02D 0.9800 . ?
C16 H02E 0.9800 . ?
C16 H02F 0.9800 . ?
C19 H02G 0.9800 . ?
C19 H02H 0.9800 . ?
C19 H02I 0.9800 . ?
C45 C44 1.369(3) . ?
C43 C44 1.371(3) . ?

loop_
_geom_torsion_atom_site_label_1
_geom_torsion_atom_site_label_2
_geom_torsion_atom_site_label_3
_geom_torsion_atom_site_label_4
_geom_torsion
_geom_torsion_site_symmetry_1
_geom_torsion_site_symmetry_2
_geom_torsion_site_symmetry_3
_geom_torsion_site_symmetry_4
_geom_torsion_publ_flag
F56 C56 C55 F55 -0.8(2) . . . . ?
F56 C56 C55 C54 179.37(14) . . . . ?
F76 C76 C75 F75 0.0(2) . . . . ?
F76 C76 C75 C74 -179.91(14) . . . . ?
F72 C72 C73 F73 0.4(2) . . . . ?
F72 C72 C73 C74 -179.62(14) . . . . ?
F52 C52 C53 F53 0.8(2) . . . . ?
F52 C52 C53 C54 179.59(15) . . . . ?
F66 C66 C61 C62 178.48(15) . . . . ?
F66 C66 C61 B2 2.5(2) . . . . ?
F66 C66 C65 F65 0.2(2) . . . . ?
F66 C66 C65 C64 -179.87(15) . . . . ?
F26 C26 C25 F25 -2.6(2) . . . . ?
F26 C26 C25 C24 176.83(14) . . . . ?
F55 C55 C54 F54 0.7(2) . . . . ?
F55 C55 C54 C53 -178.58(15) . . . . ?
F62 C62 C63 F63 0.2(2) . . . . ?
F62 C62 C63 C64 178.88(16) . . . . ?
F54 C54 C53 F53 -0.6(3) . . . . ?
F54 C54 C53 C52 -179.39(15) . . . . ?
F46 C46 C45 F45 -1.6(2) . . . . ?
F46 C46 C45 C44 178.52(16) . . . . ?
F42 C42 C43 F43 1.9(3) . . . . ?
F42 C42 C43 C44 -177.88(16) . . . . ?
F34 C34 C35 F35 1.1(3) . . . . ?
F34 C34 C35 C36 -177.97(16) . . . . ?
F34 C34 C33 F33 -1.0(3) . . . . ?
F34 C34 C33 C32 178.83(16) . . . . ?
F23 C23 C22 F22 0.0(2) . . . . ?
F23 C23 C22 C21 179.77(14) . . . . ?
F23 C23 C24 F24 -1.3(2) . . . . ?
F23 C23 C24 C25 179.67(15) . . . . ?
F64 C64 C65 F65 0.5(3) . . . . ?
F64 C64 C65 C66 -179.38(16) . . . . ?
F63 C63 C64 F64 -1.5(3) . . . . ?
F63 C63 C64 C65 177.81(16) . . . . ?
F36 C36 C35 F35 -1.7(3) . . . . ?
F36 C36 C35 C34 177.37(15) . . . . ?
F32 C32 C33 F33 -0.1(2) . . . . ?
F32 C32 C33 C34 -179.89(16) . . . . ?
F75 C75 C74 F74 0.7(2) . . . . ?
F75 C75 C74 C73 -179.92(15) . . . . ?
F24 C24 C25 F25 1.5(2) . . . . ?
F24 C24 C25 C26 -177.95(15) . . . . ?
F74 C74 C73 F73 -0.7(2) . . . . ?
F74 C74 C73 C72 179.28(15) . . . . ?
F45 C45 C44 F44 0.1(3) . . . . ?
F45 C45 C44 C43 179.30(16) . . . . ?
F43 C43 C44 F44 -0.2(3) . . . . ?
F43 C43 C44 C45 -179.40(17) . . . . ?
O3 N1 C11 C12 150.00(14) . . . . ?
O3 N1 C11 C18 28.62(18) . . . . ?
O3 N1 C11 C19 -89.31(16) . . . . ?
O3 N1 C15 C14 -150.80(14) . . . . ?
O3 N1 C15 C17 87.86(17) . . . . ?
O3 N1 C15 C16 -30.08(19) . . . . ?
N1 C11 C12 C13 46.35(17) . . . . ?
N1 C15 C14 C13 -44.34(18) . . . . ?
C51 C52 C53 F53 179.37(15) . . . . ?
C51 C52 C53 C54 -1.8(3) . . . . ?
C51 C56 C55 F55 179.10(14) . . . . ?
C51 C56 C55 C54 -0.8(3) . . . . ?
C31 C36 C35 F35 -179.38(16) . . . . ?
C31 C36 C35 C34 -0.3(3) . . . . ?
C31 C32 C33 F33 178.27(16) . . . . ?
C31 C32 C33 C34 -1.6(3) . . . . ?
C52 C51 C56 F56 178.91(14) . . . . ?
C52 C51 C56 C55 -0.9(2) . . . . ?
C52 C51 B2 O2 -63.02(17) . . . . ?
C52 C51 B2 C71 174.40(13) . . . . ?
C52 C51 B2 C61 53.45(19) . . . . ?
C56 C51 C52 F52 -179.22(14) . . . . ?
C56 C51 C52 C53 2.3(2) . . . . ?
C56 C51 B2 O2 114.41(17) . . . . ?
C56 C51 B2 C71 -8.2(2) . . . . ?
C56 C51 B2 C61 -129.13(16) . . . . ?
C56 C55 C54 F54 -179.38(15) . . . . ?
C56 C55 C54 C53 1.3(3) . . . . ?
C71 C72 C73 F73 -179.24(14) . . . . ?
C71 C72 C73 C74 0.7(2) . . . . ?
C71 C76 C75 F75 179.55(14) . . . . ?
C71 C76 C75 C74 -0.3(3) . . . . ?
C72 C71 C76 F76 -179.63(13) . . . . ?
C72 C71 C76 C75 0.8(2) . . . . ?
C72 C71 B2 O2 179.84(13) . . . . ?
C72 C71 B2 C51 -62.98(18) . . . . ?
C72 C71 B2 C61 62.89(17) . . . . ?
C66 C61 C62 F62 -177.93(15) . . . . ?
C66 C61 C62 C63 1.5(3) . . . . ?
C66 C61 B2 O2 -50.84(19) . . . . ?
C66 C61 B2 C51 -164.00(15) . . . . ?
C66 C61 B2 C71 69.04(18) . . . . ?
C21 C26 C25 F25 178.58(15) . . . . ?
C21 C26 C25 C24 -2.0(3) . . . . ?
C61 C66 C65 F65 179.82(16) . . . . ?
C61 C66 C65 C64 -0.3(3) . . . . ?
C61 C62 C63 F63 -179.31(16) . . . . ?
C61 C62 C63 C64 -0.6(3) . . . . ?
C62 C61 B2 O2 133.80(16) . . . . ?
C62 C61 B2 C51 20.6(2) . . . . ?
C62 C61 B2 C71 -106.32(17) . . . . ?
C62 C63 C64 F64 179.79(16) . . . . ?
C62 C63 C64 C65 -0.9(3) . . . . ?
C55 C54 C53 F53 178.74(15) . . . . ?
C55 C54 C53 C52 -0.1(3) . . . . ?
C36 C31 C32 F32 -179.43(15) . . . . ?
C36 C31 C32 C33 2.3(3) . . . . ?
C36 C31 B1 O1 175.54(14) . . . . ?
C36 C31 B1 C21 -69.51(19) . . . . ?
C36 C31 B1 C41 59.56(19) . . . . ?
C11 N1 C15 C14 32.91(18) . . . . ?
C11 N1 C15 C17 -88.43(16) . . . . ?
C11 N1 C15 C16 153.64(13) . . . . ?
C76 C71 C72 F72 179.33(13) . . . . ?
C76 C71 C72 C73 -1.0(2) . . . . ?
C76 C71 B2 O2 6.3(2) . . . . ?
C76 C71 B2 C51 123.48(16) . . . . ?
C76 C71 B2 C61 -110.65(16) . . . . ?
C76 C75 C74 F74 -179.47(15) . . . . ?
C76 C75 C74 C73 0.0(2) . . . . ?
C15 N1 C11 C12 -33.72(18) . . . . ?
C15 N1 C11 C18 -155.09(14) . . . . ?
C15 N1 C11 C19 86.97(16) . . . . ?
C41 C42 C43 F43 -178.32(16) . . . . ?
C41 C42 C43 C44 1.9(3) . . . . ?
C41 C46 C45 F45 178.95(15) . . . . ?
C41 C46 C45 C44 -0.9(3) . . . . ?
C32 C31 C36 F36 -179.01(15) . . . . ?
C32 C31 C36 C35 -1.4(3) . . . . ?
C32 C31 B1 O1 -7.8(2) . . . . ?
C32 C31 B1 C21 107.13(18) . . . . ?
C32 C31 B1 C41 -123.80(17) . . . . ?
C35 C34 C33 F33 179.82(16) . . . . ?
C35 C34 C33 C32 -0.3(3) . . . . ?
C75 C74 C73 F73 179.83(15) . . . . ?
C75 C74 C73 C72 -0.1(2) . . . . ?
C26 C21 C22 F22 179.74(14) . . . . ?
C26 C21 C22 C23 0.0(2) . . . . ?
C26 C21 B1 O1 -67.77(17) . . . . ?
C26 C21 B1 C31 171.45(13) . . . . ?
C26 C21 B1 C41 47.2(2) . . . . ?
C63 C64 C65 F65 -178.79(16) . . . . ?
C63 C64 C65 C66 1.3(3) . . . . ?
C33 C34 C35 F35 -179.69(16) . . . . ?
C33 C34 C35 C36 1.2(3) . . . . ?
C23 C24 C25 F25 -179.52(15) . . . . ?
C23 C24 C25 C26 1.1(2) . . . . ?
C22 C21 C26 F26 -177.38(13) . . . . ?
C22 C21 C26 C25 1.4(2) . . . . ?
C22 C21 B1 O1 104.41(17) . . . . ?
C22 C21 B1 C31 -16.4(2) . . . . ?
C22 C21 B1 C41 -140.58(15) . . . . ?
C22 C23 C24 F24 179.28(14) . . . . ?
C22 C23 C24 C25 0.3(2) . . . . ?
C12 C13 C14 C15 60.39(19) . . . . ?
C14 C13 C12 C11 -61.96(18) . . . . ?
C42 C41 C46 F46 -176.56(14) . . . . ?
C42 C41 C46 C45 2.9(2) . . . . ?
C42 C41 B1 O1 -47.87(19) . . . . ?
C42 C41 B1 C31 72.30(18) . . . . ?
C42 C41 B1 C21 -161.01(14) . . . . ?
C42 C43 C44 F44 179.62(16) . . . . ?
C42 C43 C44 C45 0.4(3) . . . . ?
C65 C66 C61 C62 -1.1(3) . . . . ?
C65 C66 C61 B2 -177.04(16) . . . . ?
C18 C11 C12 C13 164.79(13) . . . . ?
C24 C23 C22 F22 179.43(14) . . . . ?
C24 C23 C22 C21 -0.8(3) . . . . ?
C46 C41 C42 F42 176.38(14) . . . . ?
C46 C41 C42 C43 -3.4(2) . . . . ?
C46 C41 B1 O1 131.66(16) . . . . ?
C46 C41 B1 C31 -108.16(18) . . . . ?
C46 C41 B1 C21 18.5(2) . . . . ?
C46 C45 C44 F44 179.93(16) . . . . ?
C46 C45 C44 C43 -0.8(3) . . . . ?
C17 C15 C14 C13 71.81(19) . . . . ?
C16 C15 C14 C13 -162.81(15) . . . . ?
C19 C11 C12 C13 -69.77(18) . . . . ?
B1 C31 C36 F36 -1.9(2) . . . . ?
B1 C31 C36 C35 175.68(16) . . . . ?
B1 C31 C32 F32 3.7(3) . . . . ?
B1 C31 C32 C33 -174.52(16) . . . . ?
B1 C21 C26 F26 -4.3(2) . . . . ?
B1 C21 C26 C25 174.52(15) . . . . ?
B1 C21 C22 F22 7.0(2) . . . . ?
B1 C21 C22 C23 -172.72(15) . . . . ?
B1 C41 C42 F42 -4.0(2) . . . . ?
B1 C41 C42 C43 176.22(16) . . . . ?
B1 C41 C46 F46 3.9(2) . . . . ?
B1 C41 C46 C45 -176.69(16) . . . . ?
B2 C51 C52 F52 -1.5(2) . . . . ?
B2 C51 C52 C53 -179.98(15) . . . . ?
B2 C51 C56 F56 1.4(2) . . . . ?
B2 C51 C56 C55 -178.48(15) . . . . ?
B2 C71 C72 F72 5.0(2) . . . . ?
B2 C71 C72 C73 -175.36(14) . . . . ?
B2 C71 C76 F76 -5.7(2) . . . . ?
B2 C71 C76 C75 174.72(14) . . . . ?
B2 C61 C62 F62 -2.3(3) . . . . ?
B2 C61 C62 C63 177.12(16) . . . . ?

loop_
_smtbx_masks_void_nr
_smtbx_masks_void_average_x
_smtbx_masks_void_average_y
_smtbx_masks_void_average_z
_smtbx_masks_void_volume
_smtbx_masks_void_count_electrons
_smtbx_masks_void_content
1 0.500 0.500 0.000 115.8 42.0 ?
